data_7211876
loop_
_publ_author_name
'Wang, Zhuo'
'Xing, Yong-Heng'
'Wang, Chun-Guang'
'Sun, Li-Xian'
'Zhang, Jian'
'Ge, Mao-Fa'
'Niu, Shu-Yun'

_publ_section_title
;
 Synthesis, structure and luminescent properties of coordination polymers
 with 1,2-benzenedicarboxylic acid and a series of flexible dicarboxylate
 ligands
;
_journal_issue 3
_journal_name_full CrystEngComm
_journal_page_first 762
_journal_paper_doi 10.1039/b916127a
_journal_volume 12
_journal_year 2010
_chemical_formula_sum 'C22 H24 O16 Pr2'
_chemical_formula_weight 826.23
_chemical_name_systematic
;
?
;
_space_group_IT_number 1
_symmetry_cell_setting triclinic
_symmetry_space_group_name_Hall 'P 1'
_symmetry_space_group_name_H-M 'P 1'
_atom_sites_solution_hydrogens geom
_atom_sites_solution_primary direct
_atom_sites_solution_secondary difmap
_audit_creation_method SHELXL-97
_cell_angle_alpha 77.22(3)
_cell_angle_beta 78.95(3)
_cell_angle_gamma 71.00(3)
_cell_formula_units_Z 1
_cell_length_a 6.2994(13)
_cell_length_b 8.9181(18)
_cell_length_c 12.448(3)
_cell_measurement_reflns_used 3415
_cell_measurement_temperature 293(2)
_cell_measurement_theta_max 25.00
_cell_measurement_theta_min 1.69
_cell_volume 639.4(3)
_computing_cell_refinement 'Bruker SMART'
_computing_data_collection 'Bruker SMART'
_computing_data_reduction 'Bruker SAINT'
_computing_molecular_graphics 'Bruker SHELXTL'
_computing_publication_material 'Bruker SHELXTL'
_computing_structure_refinement 'SHELXL-97 (Sheldrick, 1997)'
_computing_structure_solution 'SHELXS-97 (Sheldrick, 1990)'
_diffrn_ambient_temperature 293(2)
_diffrn_measured_fraction_theta_full 0.991
_diffrn_measured_fraction_theta_max 0.991
_diffrn_measurement_device_type 'Bruker SMART APEX'
_diffrn_measurement_method 'phi and omega scans'
_diffrn_radiation_monochromator graphite
_diffrn_radiation_source 'fine-focus sealed tube'
_diffrn_radiation_type MoK\a
_diffrn_radiation_wavelength 0.71073
_diffrn_reflns_av_R_equivalents 0.0107
_diffrn_reflns_av_sigmaI/netI 0.0273
_diffrn_reflns_limit_h_max 7
_diffrn_reflns_limit_h_min -7
_diffrn_reflns_limit_k_max 10
_diffrn_reflns_limit_k_min -9
_diffrn_reflns_limit_l_max 14
_diffrn_reflns_limit_l_min -14
_diffrn_reflns_number 3415
_diffrn_reflns_theta_full 25.00
_diffrn_reflns_theta_max 25.00
_diffrn_reflns_theta_min 1.69
_diffrn_standards_decay_% 0
_diffrn_standards_interval_count 0
_diffrn_standards_interval_time 0
_diffrn_standards_number 0
_exptl_absorpt_coefficient_mu 3.845
_exptl_absorpt_correction_T_max 0.6575
_exptl_absorpt_correction_T_min 0.5364
_exptl_absorpt_correction_type multi-scan
_exptl_crystal_colour colorless
_exptl_crystal_density_diffrn 2.146
_exptl_crystal_density_method 'not measured'
_exptl_crystal_description block
_exptl_crystal_F_000 402
_exptl_crystal_size_max 0.19
_exptl_crystal_size_mid 0.12
_exptl_crystal_size_min 0.12
_refine_diff_density_max 0.498
_refine_diff_density_min -0.767
_refine_diff_density_rms 0.096
_refine_ls_abs_structure_details 'Flack H D (1983), Acta Cryst. A39, 876-881'
_refine_ls_abs_structure_Flack 0.49(2)
_refine_ls_extinction_method none
_refine_ls_goodness_of_fit_ref 1.061
_refine_ls_hydrogen_treatment mixed
_refine_ls_matrix_type full
_refine_ls_number_parameters 342
_refine_ls_number_reflns 2745
_refine_ls_number_restraints 5
_refine_ls_restrained_S_all 1.060
_refine_ls_R_factor_all 0.0229
_refine_ls_R_factor_gt 0.0226
_refine_ls_shift/su_max 0.001
_refine_ls_shift/su_mean 0.000
_refine_ls_structure_factor_coef Fsqd
_refine_ls_weighting_details 'calc w=1/[\s^2^(Fo^2^)+(0.0323P)^2^+1.1407P] where P=(Fo^2^+2Fc^2^)/3'
_refine_ls_weighting_scheme calc
_refine_ls_wR_factor_gt 0.0577
_refine_ls_wR_factor_ref 0.0580
_reflns_number_gt 2711
_reflns_number_total 2745
_reflns_threshold_expression >2sigma(I)
_cod_data_source_file b916127a.txt
_cod_data_source_block wz-202
_cod_depositor_comments
;
The following automatic conversions were performed:

'_symmetry_cell_setting' value 'Triclinic' changed to 'triclinic'
according to /home/saulius/struct/CIF-dictionaries/cif_core.dic
dictionary named 'cif_core.dic' version 2.4.2 from 2011-04-26.

Automatic conversion script
Id: cif_fix_values 1891 2012-01-12 08:04:46Z andrius 
;
_cod_original_cell_volume 639.4(2)
_cod_original_sg_symbol_H-M P1
_cod_database_code 7211876

loop_
_symmetry_equiv_pos_as_xyz
'x, y, z'

loop_
_atom_site_label
_atom_site_type_symbol
_atom_site_fract_x
_atom_site_fract_y
_atom_site_fract_z
_atom_site_U_iso_or_equiv
_atom_site_adp_type
_atom_site_occupancy
_atom_site_symmetry_multiplicity
_atom_site_calc_flag
_atom_site_refinement_flags
Pr1 Pr 0.93107(4) 0.53386(3) 0.22824(3) 0.01593(13) Uani 1 1 d .
Pr2 Pr 0.70656(4) 0.99538(3) 0.03310(2) 0.01755(14) Uani 1 1 d .
C1 C 0.746(3) 0.6013(15) 0.0070(11) 0.019(3) Uani 1 1 d .
C2 C 0.639(2) 0.6161(15) -0.0893(11) 0.021(3) Uani 1 1 d .
C3 C 0.7759(14) 0.5675(12) -0.1874(7) 0.0273(19) Uani 1 1 d .
H3A H 0.9310 0.5202 -0.1873 0.033 Uiso 1 1 calc R
C4 C 0.680(2) 0.5899(14) -0.2839(9) 0.030(3) Uani 1 1 d .
H4A H 0.7695 0.5572 -0.3481 0.036 Uiso 1 1 calc R
C5 C 0.4486(15) 0.6618(12) -0.2826(7) 0.0331(19) Uani 1 1 d .
H5A H 0.3845 0.6794 -0.3473 0.040 Uiso 1 1 calc R
C6 C 0.3119(15) 0.7077(10) -0.1884(6) 0.0278(17) Uani 1 1 d .
H6A H 0.1577 0.7576 -0.1904 0.033 Uiso 1 1 calc R
C7 C 0.4021(13) 0.6803(8) -0.0901(6) 0.0206(15) Uani 1 1 d .
C8 C 0.2362(12) 0.7091(8) 0.0139(5) 0.0165(14) Uiso 1 1 d .
C9 C 1.2335(12) 0.1122(9) 0.2421(6) 0.0190(16) Uani 1 1 d .
C10 C 1.1210(13) 0.0380(9) 0.3504(6) 0.0214(15) Uani 1 1 d .
C11 C 1.1778(14) 0.0569(9) 0.4447(6) 0.0248(17) Uani 1 1 d .
H11A H 1.2698 0.1214 0.4413 0.030 Uiso 1 1 calc R
C12 C 1.0951(19) -0.0234(12) 0.5512(7) 0.040(2) Uani 1 1 d .
H12C H 1.1369 -0.0145 0.6167 0.048 Uiso 1 1 calc R
C13 C 0.953(2) -0.1136(13) 0.5531(9) 0.032(3) Uani 1 1 d .
H13A H 0.8987 -0.1668 0.6206 0.038 Uiso 1 1 calc R
C14 C 0.8909(15) -0.1254(12) 0.4585(7) 0.0273(19) Uani 1 1 d .
H14A H 0.7914 -0.1842 0.4614 0.033 Uiso 1 1 calc R
C15 C 0.975(2) -0.0499(15) 0.3551(9) 0.017(2) Uani 1 1 d .
C16 C 0.884(2) -0.0478(16) 0.2489(10) 0.016(3) Uiso 1 1 d .
C17 C 1.108(3) 0.472(2) 0.4362(11) 0.025(4) Uani 1 1 d .
C18 C 1.209(3) 0.407(2) 0.5477(11) 0.037(4) Uani 1 1 d .
H18A H 1.1698 0.4960 0.5875 0.044 Uiso 1 1 calc R
H18B H 1.1322 0.3303 0.5912 0.044 Uiso 1 1 calc R
C19 C 1.4606(14) 0.3258(11) 0.5450(6) 0.0335(19) Uani 1 1 d .
H19A H 1.5407 0.4038 0.5093 0.040 Uiso 1 1 calc R
H19B H 1.5056 0.2407 0.5010 0.040 Uiso 1 1 calc R
C20 C 1.5284(16) 0.2551(11) 0.6604(7) 0.034(2) Uani 1 1 d .
H20A H 1.6920 0.2258 0.6553 0.041 Uiso 1 1 calc R
H20B H 1.4652 0.3377 0.7067 0.041 Uiso 1 1 calc R
C21 C 1.454(3) 0.1102(17) 0.7164(11) 0.029(3) Uani 1 1 d .
H21C H 1.2897 0.1386 0.7252 0.035 Uiso 1 1 calc R
H21D H 1.5143 0.0266 0.6709 0.035 Uiso 1 1 calc R
C22 C 1.533(3) 0.050(2) 0.8257(14) 0.034(4) Uani 1 1 d .
O1W O 0.5283(10) 0.6833(8) 0.3061(7) 0.0323(15) Uani 1 1 d .
H1WA H 0.447(18) 0.641(13) 0.313(8) 0.039 Uiso 1 1 d .
H1WB H 0.515(18) 0.774(14) 0.272(9) 0.039 Uiso 1 1 d .
O1 O 0.6947(10) 0.7124(6) 0.0646(4) 0.0233(12) Uani 1 1 d .
O2W O 0.6825(16) 0.3617(11) 0.2630(7) 0.037(2) Uani 1 1 d .
H2WA H 0.550(19) 0.386(13) 0.324(9) 0.045 Uiso 1 1 d .
H2WB H 0.71(3) 0.35(2) 0.319(14) 0.056 Uiso 1 1 d .
O2 O 0.8929(11) 0.4673(7) 0.0410(5) 0.0296(13) Uani 1 1 d .
O3W O 0.4774(18) 1.2853(11) 0.0215(9) 0.044(3) Uani 1 1 d D
H3WA H 0.375(14) 1.296(15) 0.071(7) 0.053 Uiso 1 1 d D
H3WB H 0.47(2) 1.375(6) -0.010(9) 0.053 Uiso 1 1 d D
O3 O 0.2531(9) 0.5982(7) 0.0974(4) 0.0263(12) Uiso 1 1 d .
O4W O 0.9432(15) 1.1831(11) -0.0505(8) 0.036(2) Uani 1 1 d .
H4WA H 1.0776 1.1312 -0.0563 0.054 Uiso 1 1 calc R
H4WB H 0.900(19) 1.261(14) 0.007(9) 0.054 Uiso 1 1 d .
O4 O 0.0829(13) 0.8393(9) 0.0060(6) 0.0381(19) Uiso 1 1 d .
O5 O 1.1848(15) 0.2607(10) 0.2204(7) 0.0298(19) Uani 1 1 d .
O6 O 1.3738(9) 0.0118(7) 0.1855(4) 0.0235(11) Uiso 1 1 d .
O7 O 0.8347(11) 0.0767(8) 0.1864(5) 0.0308(16) Uiso 1 1 d .
O8 O 0.8636(11) -0.1805(8) 0.2369(5) 0.0292(16) Uiso 1 1 d .
O9 O 1.2362(13) 0.4985(11) 0.3477(6) 0.0256(19) Uani 1 1 d .
O10 O 0.9130(12) 0.4710(9) 0.4354(6) 0.0321(17) Uani 1 1 d .
O11 O 1.7472(12) -0.0191(10) 0.8314(6) 0.0392(19) Uani 1 1 d .
O12 O 1.4019(17) 0.0546(12) 0.9158(8) 0.034(2) Uiso 1 1 d .

loop_
_atom_site_aniso_label
_atom_site_aniso_U_11
_atom_site_aniso_U_22
_atom_site_aniso_U_33
_atom_site_aniso_U_23
_atom_site_aniso_U_13
_atom_site_aniso_U_12
Pr1 0.0150(3) 0.0141(3) 0.0179(3) -0.0021(2) -0.0027(2) -0.0034(2)
Pr2 0.0161(3) 0.0159(3) 0.0190(3) -0.0024(2) -0.0034(2) -0.0024(2)
C1 0.024(5) 0.010(5) 0.024(5) 0.000(3) 0.002(3) -0.014(4)
C2 0.024(6) 0.010(5) 0.025(5) 0.000(4) 0.000(4) -0.005(4)
C3 0.016(4) 0.025(5) 0.038(5) -0.012(4) 0.003(3) 0.000(4)
C4 0.038(6) 0.033(7) 0.021(5) -0.015(4) -0.002(4) -0.009(5)
C5 0.034(5) 0.039(6) 0.029(4) -0.003(4) -0.014(4) -0.011(4)
C6 0.031(4) 0.027(4) 0.024(4) 0.000(3) -0.011(3) -0.006(3)
C7 0.026(4) 0.013(4) 0.023(4) -0.003(3) -0.002(3) -0.006(3)
C9 0.015(4) 0.020(4) 0.022(4) -0.003(3) -0.008(3) -0.002(3)
C10 0.019(4) 0.021(4) 0.023(4) -0.008(3) -0.004(3) -0.001(3)
C11 0.026(4) 0.018(4) 0.036(4) -0.016(3) 0.006(4) -0.012(3)
C12 0.057(7) 0.037(6) 0.021(4) -0.007(4) -0.018(4) -0.001(5)
C13 0.041(6) 0.024(6) 0.027(5) -0.002(4) 0.001(4) -0.011(5)
C14 0.027(5) 0.031(5) 0.027(4) -0.009(4) -0.004(4) -0.009(4)
C15 0.023(5) 0.015(5) 0.013(5) -0.003(4) -0.008(4) -0.003(4)
C17 0.016(7) 0.040(8) 0.014(6) -0.003(5) -0.003(5) -0.001(5)
C18 0.027(6) 0.057(10) 0.022(6) -0.001(6) -0.006(5) -0.009(6)
C19 0.025(4) 0.045(5) 0.027(4) 0.003(4) -0.006(4) -0.010(4)
C20 0.038(5) 0.037(5) 0.034(4) 0.001(4) -0.012(4) -0.018(4)
C21 0.034(7) 0.031(7) 0.024(6) -0.002(5) -0.010(5) -0.010(5)
C22 0.038(9) 0.040(8) 0.038(8) -0.014(6) -0.003(7) -0.027(7)
O1W 0.014(3) 0.019(3) 0.059(5) -0.005(3) -0.003(3) -0.001(2)
O1 0.038(3) 0.015(3) 0.023(3) -0.007(2) -0.009(3) -0.011(2)
O2W 0.025(4) 0.025(4) 0.062(6) -0.012(4) 0.003(4) -0.010(3)
O2 0.031(3) 0.020(3) 0.033(3) -0.011(2) -0.019(3) 0.011(3)
O3W 0.039(5) 0.019(5) 0.065(6) -0.005(4) 0.003(4) -0.002(4)
O4W 0.022(4) 0.029(4) 0.054(5) 0.000(4) -0.002(4) -0.008(3)
O5 0.027(4) 0.019(4) 0.038(4) -0.005(3) 0.002(3) -0.003(3)
O9 0.014(3) 0.046(4) 0.016(3) 0.002(3) -0.003(2) -0.011(3)
O10 0.020(3) 0.051(5) 0.024(3) -0.006(3) -0.004(2) -0.008(3)
O11 0.023(4) 0.055(5) 0.032(3) -0.015(4) -0.005(3) 0.004(4)

loop_
_atom_type_symbol
_atom_type_description
_atom_type_scat_dispersion_real
_atom_type_scat_dispersion_imag
_atom_type_scat_source
C C 0.0033 0.0016 'International Tables Vol C Tables 4.2.6.8 and 6.1.1.4'
H H 0.0000 0.0000 'International Tables Vol C Tables 4.2.6.8 and 6.1.1.4'
O O 0.0106 0.0060 'International Tables Vol C Tables 4.2.6.8 and 6.1.1.4'
Pr Pr -0.2180 2.8214 'International Tables Vol C Tables 4.2.6.8 and 6.1.1.4'

loop_
_geom_angle_atom_site_label_1
_geom_angle_atom_site_label_2
_geom_angle_atom_site_label_3
_geom_angle
_geom_angle_site_symmetry_1
_geom_angle_site_symmetry_3
O2W Pr1 O5 74.6(3) . .
O2W Pr1 O8 133.3(3) . 1_565
O5 Pr1 O8 151.4(3) . 1_565
O2W Pr1 O3 142.1(3) . 1_655
O5 Pr1 O3 80.3(2) . 1_655
O8 Pr1 O3 77.78(19) 1_565 1_655
O2W Pr1 O10 82.7(3) . .
O5 Pr1 O10 88.7(3) . .
O8 Pr1 O10 89.0(2) 1_565 .
O3 Pr1 O10 125.11(19) 1_655 .
O2W Pr1 O9 124.1(3) . .
O5 Pr1 O9 74.9(3) . .
O8 Pr1 O9 81.5(3) 1_565 .
O3 Pr1 O9 74.2(2) 1_655 .
O10 Pr1 O9 51.1(2) . .
O2W Pr1 O1W 69.2(3) . .
O5 Pr1 O1W 141.2(3) . .
O8 Pr1 O1W 64.4(2) 1_565 .
O3 Pr1 O1W 138.1(2) 1_655 .
O10 Pr1 O1W 73.5(2) . .
O9 Pr1 O1W 114.9(3) . .
O2W Pr1 O2 70.6(3) . .
O5 Pr1 O2 74.2(2) . .
O8 Pr1 O2 117.11(19) 1_565 .
O3 Pr1 O2 75.5(2) 1_655 .
O10 Pr1 O2 151.1(2) . .
O9 Pr1 O2 139.6(2) . .
O1W Pr1 O2 105.5(2) . .
O2W Pr1 O1 87.6(2) . .
O5 Pr1 O1 123.3(2) . .
O8 Pr1 O1 71.91(18) 1_565 .
O3 Pr1 O1 82.84(18) 1_655 .
O10 Pr1 O1 142.6(2) . .
O9 Pr1 O1 148.0(2) . .
O1W Pr1 O1 69.2(2) . .
O2 Pr1 O1 49.14(16) . .
O2W Pr1 C17 103.7(4) . .
O5 Pr1 C17 81.2(4) . .
O8 Pr1 C17 84.6(4) 1_565 .
O3 Pr1 C17 99.9(3) 1_655 .
O10 Pr1 C17 25.3(3) . .
O9 Pr1 C17 25.8(3) . .
O1W Pr1 C17 94.1(4) . .
O2 Pr1 C17 155.4(3) . .
O1 Pr1 C17 155.3(3) . .
O2W Pr1 C1 76.8(3) . .
O5 Pr1 C1 99.0(3) . .
O8 Pr1 C1 95.0(3) 1_565 .
O3 Pr1 C1 79.6(3) 1_655 .
O10 Pr1 C1 155.2(3) . .
O9 Pr1 C1 153.7(3) . .
O1W Pr1 C1 86.1(3) . .
O2 Pr1 C1 24.8(3) . .
O1 Pr1 C1 24.5(3) . .
C17 Pr1 C1 179.5(5) . .
O2W Pr1 H2WB 17(4) . .
O5 Pr1 H2WB 73(4) . .
O8 Pr1 H2WB 131(4) 1_565 .
O3 Pr1 H2WB 151(4) 1_655 .
O10 Pr1 H2WB 66(4) . .
O9 Pr1 H2WB 108(4) . .
O1W Pr1 H2WB 68(4) . .
O2 Pr1 H2WB 87(4) . .
O1 Pr1 H2WB 103(4) . .
C17 Pr1 H2WB 87(4) . .
C1 Pr1 H2WB 94(4) . .
O4 Pr2 O12 129.1(3) 1_655 1_464
O4 Pr2 O1 74.6(2) 1_655 .
O12 Pr2 O1 85.0(3) 1_464 .
O4 Pr2 O11 79.7(2) 1_655 1_464
O12 Pr2 O11 51.9(3) 1_464 1_464
O1 Pr2 O11 84.8(2) . 1_464
O4 Pr2 O3W 139.6(3) 1_655 .
O12 Pr2 O3W 70.4(4) 1_464 .
O1 Pr2 O3W 145.7(3) . .
O11 Pr2 O3W 97.4(3) 1_464 .
O4 Pr2 O4W 72.2(3) 1_655 .
O12 Pr2 O4W 108.1(3) 1_464 .
O1 Pr2 O4W 145.2(3) . .
O11 Pr2 O4W 79.2(3) 1_464 .
O3W Pr2 O4W 67.7(3) . .
O4 Pr2 O7 83.9(2) 1_655 1_565
O12 Pr2 O7 145.9(3) 1_464 1_565
O1 Pr2 O7 116.29(19) . 1_565
O11 Pr2 O7 148.6(2) 1_464 1_565
O3W Pr2 O7 78.3(3) . 1_565
O4W Pr2 O7 70.3(3) . 1_565
O4 Pr2 O6 137.5(2) 1_655 1_465
O12 Pr2 O6 81.4(3) 1_464 1_465
O1 Pr2 O6 80.70(19) . 1_465
O11 Pr2 O6 132.1(2) 1_464 1_465
O3W Pr2 O6 72.5(3) . 1_465
O4W Pr2 O6 132.2(3) . 1_465
O7 Pr2 O6 76.73(18) 1_565 1_465
O4 Pr2 O8 68.4(2) 1_655 1_565
O12 Pr2 O8 143.8(3) 1_464 1_565
O1 Pr2 O8 68.52(17) . 1_565
O11 Pr2 O8 142.5(2) 1_464 1_565
O3W Pr2 O8 119.6(3) . 1_565
O4W Pr2 O8 107.7(3) . 1_565
O7 Pr2 O8 47.84(19) 1_565 1_565
O6 Pr2 O8 70.59(17) 1_465 1_565
O4 Pr2 C22 106.2(4) 1_655 1_464
O12 Pr2 C22 25.9(4) 1_464 1_464
O1 Pr2 C22 88.7(3) . 1_464
O11 Pr2 C22 26.7(4) 1_464 1_464
O3W Pr2 C22 79.5(5) . 1_464
O4W Pr2 C22 90.5(4) . 1_464
O7 Pr2 C22 154.9(4) 1_565 1_464
O6 Pr2 C22 107.3(4) 1_465 1_464
O8 Pr2 C22 157.2(3) 1_565 1_464
O4 Pr2 C16 74.9(3) 1_655 1_565
O12 Pr2 C16 153.9(3) 1_464 1_565
O1 Pr2 C16 93.5(3) . 1_565
O11 Pr2 C16 154.0(3) 1_464 1_565
O3W Pr2 C16 98.4(4) . 1_565
O4W Pr2 C16 87.9(3) . 1_565
O7 Pr2 C16 22.9(3) 1_565 1_565
O6 Pr2 C16 72.7(3) 1_465 1_565
O8 Pr2 C16 25.0(3) 1_565 1_565
C22 Pr2 C16 177.7(5) 1_464 1_565
O1 C1 O2 117.2(12) . .
O1 C1 C2 123.1(13) . .
O2 C1 C2 119.6(11) . .
O1 C1 Pr1 60.1(6) . .
O2 C1 Pr1 57.4(6) . .
C2 C1 Pr1 171.3(8) . .
C7 C2 C3 118.5(11) . .
C7 C2 C1 122.4(11) . .
C3 C2 C1 119.2(12) . .
C4 C3 C2 120.6(10) . .
C4 C3 H3A 119.7 . .
C2 C3 H3A 119.7 . .
C5 C4 C3 118.8(9) . .
C5 C4 H4A 120.6 . .
C3 C4 H4A 120.6 . .
C6 C5 C4 121.8(8) . .
C6 C5 H5A 119.1 . .
C4 C5 H5A 119.1 . .
C5 C6 C7 120.4(8) . .
C5 C6 H6A 119.8 . .
C7 C6 H6A 119.8 . .
C6 C7 C2 119.7(8) . .
C6 C7 C8 117.0(7) . .
C2 C7 C8 123.1(8) . .
O4 C8 O3 125.4(7) . .
O4 C8 C7 115.6(6) . .
O3 C8 C7 118.9(6) . .
O5 C9 O6 127.4(7) . .
O5 C9 C10 117.7(7) . .
O6 C9 C10 114.9(6) . .
C11 C10 C15 120.4(8) . .
C11 C10 C9 116.5(7) . .
C15 C10 C9 123.1(7) . .
C10 C11 C12 119.8(7) . .
C10 C11 H11A 120.1 . .
C12 C11 H11A 120.1 . .
C13 C12 C11 118.3(8) . .
C13 C12 H12C 120.8 . .
C11 C12 H12C 120.8 . .
C14 C13 C12 120.8(10) . .
C14 C13 H13A 119.6 . .
C12 C13 H13A 119.6 . .
C13 C14 C15 120.7(9) . .
C13 C14 H14A 119.7 . .
C15 C14 H14A 119.7 . .
C10 C15 C14 119.9(9) . .
C10 C15 C16 119.3(10) . .
C14 C15 C16 120.4(10) . .
O7 C16 O8 125.8(12) . .
O7 C16 C15 117.9(11) . .
O8 C16 C15 116.3(11) . .
O7 C16 Pr2 55.6(6) . 1_545
O8 C16 Pr2 70.2(6) . 1_545
C15 C16 Pr2 173.5(9) . 1_545
O10 C17 O9 121.7(12) . .
O10 C17 C18 117.4(12) . .
O9 C17 C18 119.7(13) . .
O10 C17 Pr1 59.8(6) . .
O9 C17 Pr1 61.9(6) . .
C18 C17 Pr1 169.6(11) . .
C19 C18 C17 118.8(11) . .
C19 C18 H18A 107.6 . .
C17 C18 H18A 107.6 . .
C19 C18 H18B 107.6 . .
C17 C18 H18B 107.6 . .
H18A C18 H18B 107.0 . .
C18 C19 C20 112.2(8) . .
C18 C19 H19A 109.2 . .
C20 C19 H19A 109.2 . .
C18 C19 H19B 109.2 . .
C20 C19 H19B 109.2 . .
H19A C19 H19B 107.9 . .
C21 C20 C19 114.7(8) . .
C21 C20 H20A 108.6 . .
C19 C20 H20A 108.6 . .
C21 C20 H20B 108.6 . .
C19 C20 H20B 108.6 . .
H20A C20 H20B 107.6 . .
C22 C21 C20 109.8(11) . .
C22 C21 H21C 109.7 . .
C20 C21 H21C 109.7 . .
C22 C21 H21D 109.7 . .
C20 C21 H21D 109.7 . .
H21C C21 H21D 108.2 . .
O12 C22 O11 117.5(15) . .
O12 C22 C21 123.1(16) . .
O11 C22 C21 119.4(14) . .
O12 C22 Pr2 59.4(8) . 1_646
O11 C22 Pr2 60.4(7) . 1_646
C21 C22 Pr2 168.2(10) . 1_646
Pr1 O1W H1WA 116(9) . .
Pr1 O1W H1WB 101(7) . .
H1WA O1W H1WB 125(10) . .
C1 O1 Pr2 136.7(7) . .
C1 O1 Pr1 95.5(7) . .
Pr2 O1 Pr1 110.57(18) . .
Pr1 O2W H2WA 116(6) . .
Pr1 O2W H2WB 80(10) . .
H2WA O2W H2WB 65(10) . .
C1 O2 Pr1 97.8(7) . .
Pr2 O3W H3WA 110(9) . .
Pr2 O3W H3WB 146(9) . .
H3WA O3W H3WB 103(10) . .
C8 O3 Pr1 125.5(5) . 1_455
Pr2 O4W H4WA 109.5 . .
Pr2 O4W H4WB 103(6) . .
H4WA O4W H4WB 113.0 . .
C8 O4 Pr2 152.9(6) . 1_455
C9 O5 Pr1 153.7(7) . .
C9 O6 Pr2 140.1(5) . 1_645
C16 O7 Pr2 101.6(7) . 1_545
C16 O8 Pr1 164.0(8) . 1_545
C16 O8 Pr2 84.8(7) . 1_545
Pr1 O8 Pr2 105.7(2) 1_545 1_545
C17 O9 Pr1 92.2(8) . .
C17 O10 Pr1 94.9(7) . .
C22 O11 Pr2 92.9(8) . 1_646
C22 O12 Pr2 94.7(10) . 1_646

loop_
_geom_bond_atom_site_label_1
_geom_bond_atom_site_label_2
_geom_bond_distance
_geom_bond_site_symmetry_2
Pr1 O2W 2.451(8) .
Pr1 O5 2.452(9) .
Pr1 O8 2.466(7) 1_565
Pr1 O3 2.485(5) 1_655
Pr1 O10 2.504(7) .
Pr1 O9 2.549(8) .
Pr1 O1W 2.565(6) .
Pr1 O2 2.601(5) .
Pr1 O1 2.662(5) .
Pr1 C17 2.886(14) .
Pr1 C1 3.057(14) .
Pr1 H2WB 2.44(17) .
Pr2 O4 2.329(8) 1_655
Pr2 O12 2.484(10) 1_464
Pr2 O1 2.490(5) .
Pr2 O11 2.503(7) 1_464
Pr2 O3W 2.505(10) .
Pr2 O4W 2.524(8) .
Pr2 O7 2.531(6) 1_565
Pr2 O6 2.532(5) 1_465
Pr2 O8 2.841(6) 1_565
Pr2 C22 2.875(17) 1_464
Pr2 C16 3.006(13) 1_565
C1 O1 1.272(14) .
C1 O2 1.292(15) .
C1 C2 1.445(19) .
C2 C7 1.416(16) .
C2 C3 1.417(16) .
C3 C4 1.394(14) .
C3 H3A 0.9300 .
C4 C5 1.386(15) .
C4 H4A 0.9300 .
C5 C6 1.371(11) .
C5 H5A 0.9300 .
C6 C7 1.387(11) .
C6 H6A 0.9300 .
C7 C8 1.513(10) .
C8 O4 1.244(11) .
C8 O3 1.260(8) .
C9 O5 1.237(11) .
C9 O6 1.266(9) .
C9 C10 1.517(10) .
C10 C11 1.350(11) .
C10 C15 1.373(14) .
C11 C12 1.450(12) .
C11 H11A 0.9300 .
C12 C13 1.381(15) .
C12 H12C 0.9300 .
C13 C14 1.343(15) .
C13 H13A 0.9300 .
C14 C15 1.408(14) .
C14 H14A 0.9300 .
C15 C16 1.532(17) .
C16 O7 1.192(14) .
C16 O8 1.276(14) .
C16 Pr2 3.006(13) 1_545
C17 O10 1.237(17) .
C17 O9 1.259(16) .
C17 C18 1.550(19) .
C18 C19 1.512(18) .
C18 H18A 0.9700 .
C18 H18B 0.9700 .
C19 C20 1.518(11) .
C19 H19A 0.9700 .
C19 H19B 0.9700 .
C20 C21 1.501(15) .
C20 H20A 0.9700 .
C20 H20B 0.9700 .
C21 C22 1.47(2) .
C21 H21C 0.9700 .
C21 H21D 0.9700 .
C22 O12 1.260(19) .
C22 O11 1.29(2) .
C22 Pr2 2.875(17) 1_646
O1W H1WA 0.71(10) .
O1W H1WB 0.81(11) .
O2W H2WA 1.02(11) .
O2W H2WB 0.73(16) .
O3W H3WA 0.80(2) .
O3W H3WB 0.79(2) .
O3 Pr1 2.485(5) 1_455
O4W H4WA 0.8200 .
O4W H4WB 1.05(11) .
O4 Pr2 2.329(8) 1_455
O6 Pr2 2.532(5) 1_645
O7 Pr2 2.531(6) 1_545
O8 Pr1 2.466(7) 1_545
O8 Pr2 2.841(6) 1_545
O11 Pr2 2.503(7) 1_646
O12 Pr2 2.483(10) 1_646
